data_7221087
loop_
_publ_author_name
'Vannier, R.N.'
'Huve, M.'
'Thery, O.'
'Kinowski, C.'
'van Tendeloo, G.'
'Suard, E.'
'Abraham, F.'

_publ_section_title
;
 Zr substituted bismuth uranate
;
_journal_name_full 'Journal of Materials Chemistry'
_journal_page_first 435
_journal_page_last 443
_journal_volume 9
_journal_year 1999
_chemical_formula_sum 'Bi2 O5.82 U0.9 Zr0.1'
_chemical_name_systematic 'Bi2 ((U0.9 Zr0.1) O5.82)'
_space_group_IT_number 5
_symmetry_space_group_name_Hall 'C 2y'
_symmetry_space_group_name_H-M 'C 1 2 1'
_cell_angle_alpha 90
_cell_angle_beta 90.08
_cell_angle_gamma 90
_cell_formula_units_Z 2
_cell_length_a 6.8949
_cell_length_b 4.0051
_cell_length_c 9.691
_cell_volume 267.614
_citation_journal_id_ASTM JMACEP
_cod_data_source_file Vannier_JMACEP_1999_147.cif
_cod_data_source_block Bi2O5.82U0.9Zr0.1
_cod_original_cell_volume 267.6144
_cod_database_code 7221087

loop_
_symmetry_equiv_pos_as_xyz
x,y,z
-x,y,-z
x+1/2,y+1/2,z
-x+1/2,y+1/2,-z

loop_
_atom_site_label
_atom_site_type_symbol
_atom_site_fract_x
_atom_site_fract_y
_atom_site_fract_z
_atom_site_occupancy
_atom_site_U_iso_or_equiv
U1 U+5 0 0 0 0.9 0.0
O4 O-2 0 0.17 0.5 0.32 0.0
O1 O-2 0.677 -0.03 0.015 0.64 0.0
O5 O-2 -0.012 0.04 0.198 1 0.0
Zr1 Zr+4 0 0 0 0.1 0.0
O2 O-2 0.5 -0.05 0 0.36 0.0
Bi1 Bi+3 0.664 0.01 0.3561 1 0.0
O3 O-2 0.678 0.05 0.581 0.93 0.0
